data_2230861
loop_
_publ_author_name
'Ng, Seik Weng'
'Tong, Yi-Ping'

_publ_section_title
;
 3,5-Dicarboxypyridinium fluoride
;
_journal_coeditor_code SI2360
_journal_issue 7
_journal_name_full 'Acta Crystallographica Section E'
_journal_page_first o1663
_journal_paper_doi 10.1107/S1600536811021593
_journal_volume 67
_journal_year 2011
_chemical_formula_iupac 'C7 H6 N O4 +, F -'
_chemical_formula_moiety 'C7 H6 N O4 +, F -'
_chemical_formula_sum 'C7 H6 F N O4'
_chemical_formula_weight 187.13
_chemical_name_systematic
;
3,5-Dicarboxypyridinium fluoride
;
_space_group_IT_number 15
_symmetry_cell_setting monoclinic
_symmetry_space_group_name_Hall '-C 2yc'
_symmetry_space_group_name_H-M 'C 1 2/c 1'
_atom_sites_solution_hydrogens geom
_atom_sites_solution_primary direct
_atom_sites_solution_secondary difmap
_audit_creation_method SHELXL-97
_cell_angle_alpha 90.00
_cell_angle_beta 104.197(2)
_cell_angle_gamma 90.00
_cell_formula_units_Z 4
_cell_length_a 11.3959(14)
_cell_length_b 11.4503(14)
_cell_length_c 6.1601(7)
_cell_measurement_reflns_used 1129
_cell_measurement_temperature 293(2)
_cell_measurement_theta_max 28.35
_cell_measurement_theta_min 2.56
_cell_volume 779.26(16)
_computing_cell_refinement 'SAINT (Bruker, 2005)'
_computing_data_collection 'APEX2 (Bruker, 2005)'
_computing_data_reduction 'SAINT (Bruker, 2005)'
_computing_molecular_graphics 'X-Seed (Barbour, 2001)'
_computing_publication_material 'publCIF (Westrip, 2010)'
_computing_structure_refinement 'SHELXL97 (Sheldrick, 2008)'
_computing_structure_solution 'SHELXS97 (Sheldrick, 2008)'
_diffrn_ambient_temperature 293(2)
_diffrn_measured_fraction_theta_full 0.985
_diffrn_measured_fraction_theta_max 0.985
_diffrn_measurement_device_type 'Bruker SMART APEX diffractometer'
_diffrn_measurement_method '\w scans'
_diffrn_radiation_monochromator graphite
_diffrn_radiation_source 'fine-focus sealed tube'
_diffrn_radiation_type MoK\a
_diffrn_radiation_wavelength 0.71073
_diffrn_reflns_av_R_equivalents 0.0121
_diffrn_reflns_av_sigmaI/netI 0.0140
_diffrn_reflns_limit_h_max 14
_diffrn_reflns_limit_h_min -10
_diffrn_reflns_limit_k_max 14
_diffrn_reflns_limit_k_min -13
_diffrn_reflns_limit_l_max 5
_diffrn_reflns_limit_l_min -8
_diffrn_reflns_number 2354
_diffrn_reflns_theta_full 27.49
_diffrn_reflns_theta_max 27.49
_diffrn_reflns_theta_min 2.56
_diffrn_standards_decay_% 0
_diffrn_standards_interval_count 0
_diffrn_standards_interval_time 0
_diffrn_standards_number 0
_exptl_absorpt_coefficient_mu 0.146
_exptl_absorpt_correction_T_max 0.7457
_exptl_absorpt_correction_T_min 0.6863
_exptl_absorpt_correction_type multi-scan
_exptl_absorpt_process_details '(SADABS; Sheldrick, 1996)'
_exptl_crystal_colour Yellow
_exptl_crystal_density_diffrn 1.595
_exptl_crystal_density_method 'not measured'
_exptl_crystal_description Block
_exptl_crystal_F_000 384
_exptl_crystal_size_max 0.40
_exptl_crystal_size_mid 0.35
_exptl_crystal_size_min 0.25
_refine_diff_density_max 0.289
_refine_diff_density_min -0.159
_refine_ls_extinction_method none
_refine_ls_goodness_of_fit_ref 1.114
_refine_ls_hydrogen_treatment mixed
_refine_ls_matrix_type full
_refine_ls_number_parameters 67
_refine_ls_number_reflns 883
_refine_ls_number_restraints 2
_refine_ls_restrained_S_all 1.116
_refine_ls_R_factor_all 0.0401
_refine_ls_R_factor_gt 0.0342
_refine_ls_shift/su_max 0.001
_refine_ls_shift/su_mean 0.001
_refine_ls_structure_factor_coef Fsqd
_refine_ls_weighting_details 'calc w=1/[\s^2^(Fo^2^)+(0.0615P)^2^+0.1524P] where P=(Fo^2^+2Fc^2^)/3'
_refine_ls_weighting_scheme calc
_refine_ls_wR_factor_gt 0.1006
_refine_ls_wR_factor_ref 0.1052
_reflns_number_gt 750
_reflns_number_total 883
_reflns_threshold_expression I>2\s(I)
_cod_data_source_file si2360.cif
_cod_data_source_block I
_cod_original_sg_symbol_H-M 'C 2/c'
_cod_database_code 2230861
_cod_database_fobs_code 2230861

loop_
_symmetry_equiv_pos_as_xyz
'x, y, z'
'-x, y, -z+1/2'
'x+1/2, y+1/2, z'
'-x+1/2, y+1/2, -z+1/2'
'-x, -y, -z'
'x, -y, z-1/2'
'-x+1/2, -y+1/2, -z'
'x+1/2, -y+1/2, z-1/2'

loop_
_atom_site_type_symbol
_atom_site_label
_atom_site_fract_x
_atom_site_fract_y
_atom_site_fract_z
_atom_site_U_iso_or_equiv
_atom_site_adp_type
_atom_site_calc_flag
_atom_site_refinement_flags
_atom_site_occupancy
_atom_site_symmetry_multiplicity
_atom_site_disorder_assembly
_atom_site_disorder_group
F F1 0.5000 0.54662(9) 0.7500 0.0536(4) Uani d S 1 2 . .
O O1 0.30965(8) 0.64863(8) 0.74566(19) 0.0454(3) Uani d D 1 1 . .
H H1 0.3745(12) 0.6097(17) 0.747(3) 0.069(6) Uiso d D 1 1 . .
O O2 0.21589(9) 0.47552(8) 0.71733(17) 0.0428(3) Uani d . 1 1 . .
H H2 0.0000 0.8997(9) 0.7500 0.050(6) Uiso d SD 1 2 . .
N N1 0.0000 0.82283(12) 0.7500 0.0346(4) Uani d SD 1 2 . .
C C1 0.21620(10) 0.58059(11) 0.7326(2) 0.0321(3) Uani d . 1 1 . .
C C2 0.10381(10) 0.64621(10) 0.73953(19) 0.0294(3) Uani d . 1 1 . .
C C3 0.10135(10) 0.76662(11) 0.7394(2) 0.0328(3) Uani d . 1 1 . .
H H3 0.1701 0.8087 0.7320 0.039 Uiso calc R 1 1 . .
C C4 0.0000 0.58621(14) 0.7500 0.0294(4) Uani d S 1 2 . .
H H4 0.0000 0.5050 0.7500 0.035 Uiso calc SR 1 2 . .

loop_
_atom_site_aniso_label
_atom_site_aniso_U_11
_atom_site_aniso_U_22
_atom_site_aniso_U_33
_atom_site_aniso_U_12
_atom_site_aniso_U_13
_atom_site_aniso_U_23
F1 0.0272(6) 0.0273(6) 0.1130(11) 0.000 0.0301(6) 0.000
O1 0.0245(5) 0.0335(5) 0.0811(7) 0.0017(4) 0.0183(5) -0.0042(5)
O2 0.0370(6) 0.0281(5) 0.0663(7) 0.0059(4) 0.0184(5) -0.0033(4)
N1 0.0268(7) 0.0209(7) 0.0570(9) 0.000 0.0121(6) 0.000
C1 0.0265(6) 0.0299(6) 0.0409(7) 0.0029(5) 0.0102(5) -0.0008(5)
C2 0.0249(6) 0.0254(6) 0.0385(6) 0.0012(4) 0.0087(5) -0.0012(4)
C3 0.0239(6) 0.0260(6) 0.0495(7) -0.0025(4) 0.0108(5) -0.0004(5)
C4 0.0272(8) 0.0218(7) 0.0394(9) 0.000 0.0085(6) 0.000

loop_
_atom_type_symbol
_atom_type_description
_atom_type_scat_dispersion_real
_atom_type_scat_dispersion_imag
_atom_type_scat_source
C C 0.0033 0.0016 'International Tables Vol C Tables 4.2.6.8 and 6.1.1.4'
H H 0.0000 0.0000 'International Tables Vol C Tables 4.2.6.8 and 6.1.1.4'
N N 0.0061 0.0033 'International Tables Vol C Tables 4.2.6.8 and 6.1.1.4'
O O 0.0106 0.0060 'International Tables Vol C Tables 4.2.6.8 and 6.1.1.4'
F F 0.0171 0.0103 'International Tables Vol C Tables 4.2.6.8 and 6.1.1.4'

loop_
_geom_angle_atom_site_label_1
_geom_angle_atom_site_label_2
_geom_angle_atom_site_label_3
_geom_angle_site_symmetry_1
_geom_angle_site_symmetry_3
_geom_angle
_geom_angle_publ_flag
C1 O1 H1 . . 112.1(14) ?
C3 N1 C3 2_556 . 122.48(15) ?
C3 N1 H2 2_556 . 118.76(7) ?
C3 N1 H2 . . 118.76(7) ?
O2 C1 O1 . . 125.90(11) ?
O2 C1 C2 . . 121.15(11) ?
O1 C1 C2 . . 112.95(11) ?
C3 C2 C4 . . 118.62(11) ?
C3 C2 C1 . . 121.33(11) ?
C4 C2 C1 . . 120.03(11) ?
N1 C3 C2 . . 119.92(11) ?
N1 C3 H3 . . 120.0 ?
C2 C3 H3 . . 120.0 ?
C2 C4 C2 . 2_556 120.44(15) ?
C2 C4 H4 . . 119.8 ?
C2 C4 H4 2_556 . 119.8 ?

loop_
_geom_bond_atom_site_label_1
_geom_bond_atom_site_label_2
_geom_bond_site_symmetry_2
_geom_bond_distance
_geom_bond_publ_flag
O1 C1 . 1.3060(10) ?
O1 H1 . 0.860(10) ?
O2 C1 . 1.207(2) ?
N1 C3 2_556 1.3380(10) ?
N1 C3 . 1.3380(10) ?
N1 H2 . 0.880(10) ?
C1 C2 . 1.495(2) ?
C2 C3 . 1.379(2) ?
C2 C4 . 1.3830(10) ?
C3 H3 . 0.9300 ?
C4 C2 2_556 1.3830(10) ?
C4 H4 . 0.9300 ?

loop_
_geom_hbond_atom_site_label_D
_geom_hbond_atom_site_label_H
_geom_hbond_atom_site_label_A
_geom_hbond_site_symmetry_A
_geom_hbond_distance_DH
_geom_hbond_distance_HA
_geom_hbond_distance_DA
_geom_hbond_angle_DHA
_geom_hbond_publ_flag
O1 H1 F1 . 0.860(10) 1.600(10) 2.4580(10) 176(2) yes
N1 H2 F1 3_455 0.880(10) 1.680(10) 2.563(2) 180 yes

loop_
_geom_torsion_atom_site_label_1
_geom_torsion_atom_site_label_2
_geom_torsion_atom_site_label_3
_geom_torsion_atom_site_label_4
_geom_torsion_site_symmetry_1
_geom_torsion_site_symmetry_2
_geom_torsion_site_symmetry_3
_geom_torsion_site_symmetry_4
_geom_torsion
_geom_torsion_publ_flag
O2 C1 C2 C3 . . . . -174.90(12) ?
O1 C1 C2 C3 . . . . 5.39(16) ?
O2 C1 C2 C4 . . . . 6.18(17) ?
O1 C1 C2 C4 . . . . -173.53(9) ?
C3 N1 C3 C2 2_556 . . . -0.10(8) ?
C4 C2 C3 N1 . . . . 0.20(16) ?
C1 C2 C3 N1 . . . . -178.73(9) ?
C3 C2 C4 C2 . . . 2_556 -0.10(8) ?
C1 C2 C4 C2 . . . 2_556 178.85(11) ?
